data_7710038
loop_
_publ_author_name
'Qu, Yun-Xia'
'Ruan, Ze-Yu'
'Lyu, Bang-Heng'
'Chen, Yan-Cong'
'Huang, Guo-Zhang'
'Liu, Jun-Liang'
'Tong, Ming-Liang'

_publ_section_title
;
 Opening Magnetic Hysteresis via Improving Planarity of Equatorial
 Coordination by Hydrogen Bonding
;
_journal_name_full 'Dalton Transactions'
_journal_paper_doi 10.1039/D2DT01107G
_journal_year 2022
_chemical_formula_moiety 'C42 H52 Dy O8 P3, 3(I), C28 H28 O2 P2, H2 O, C2 H6 O'
_chemical_formula_sum 'C72 H88 Dy I3 O12 P5'
_chemical_formula_weight 1843.47
_space_group_crystal_system triclinic
_space_group_IT_number 2
_space_group_name_Hall '-P 1'
_space_group_name_H-M_alt 'P -1'
_atom_sites_solution_hydrogens mixed
_atom_sites_solution_primary dual
_audit_creation_date 2021-07-01
_audit_creation_method
;
Olex2 1.3
(compiled 2020.11.12 svn.r5f609507 for OlexSys, GUI svn.r6272)
;
_audit_update_record
;
2021-07-05 deposited with the CCDC.	2022-04-13 downloaded from the CCDC.
;
_cell_angle_alpha 100.264(2)
_cell_angle_beta 98.186(2)
_cell_angle_gamma 102.180(2)
_cell_formula_units_Z 2
_cell_length_a 12.6227(5)
_cell_length_b 13.5467(5)
_cell_length_c 23.6777(11)
_cell_measurement_reflns_used 9839
_cell_measurement_temperature 120(2)
_cell_measurement_theta_max 25.361
_cell_measurement_theta_min 2.494
_cell_volume 3825.5(3)
_computing_cell_refinement 'SAINT v8.37A (Bruker, 2015)'
_computing_data_collection 'APEX3 v2016.1-0'
_computing_data_reduction 'SAINT v8.37A (Bruker, 2015)'
_computing_molecular_graphics 'Olex2 1.3 (Dolomanov et al., 2009)'
_computing_publication_material 'Olex2 1.3 (Dolomanov et al., 2009)'
_computing_structure_refinement 'SHELXL 2018/3 (Sheldrick, 2015)'
_computing_structure_solution 'olex2.solve (Bourhis et al., 2015)'
_diffrn_ambient_temperature 119.99
_diffrn_detector 'Bruker PHOTON 100 CMOS detector'
_diffrn_detector_type 'CMOS active pixel sensor detector'
_diffrn_measured_fraction_theta_full 0.999
_diffrn_measured_fraction_theta_max 0.996
_diffrn_measurement_device 'Bruker D8 QUEST'
_diffrn_measurement_device_type 'Bruker D8 QUEST'
_diffrn_measurement_method '\w and \f scans'
_diffrn_radiation_monochromator 'mirror optics'
_diffrn_radiation_probe x-ray
_diffrn_radiation_type MoK\a
_diffrn_radiation_wavelength 0.71073
_diffrn_reflns_av_R_equivalents 0.0428
_diffrn_reflns_av_unetI/netI 0.0313
_diffrn_reflns_Laue_measured_fraction_full 0.999
_diffrn_reflns_Laue_measured_fraction_max 0.996
_diffrn_reflns_limit_h_max 15
_diffrn_reflns_limit_h_min -15
_diffrn_reflns_limit_k_max 16
_diffrn_reflns_limit_k_min -16
_diffrn_reflns_limit_l_max 28
_diffrn_reflns_limit_l_min -28
_diffrn_reflns_number 66147
_diffrn_reflns_point_group_measured_fraction_full 0.999
_diffrn_reflns_point_group_measured_fraction_max 0.996
_diffrn_reflns_theta_full 25.242
_diffrn_reflns_theta_max 25.404
_diffrn_reflns_theta_min 2.494
_diffrn_source 'I\mS microfocus'
_diffrn_source_current 1.0
_diffrn_source_power 0.05
_diffrn_source_type 'I\mS microfocus'
_diffrn_source_voltage 50.0
_diffrn_standards_number 0
_exptl_absorpt_coefficient_mu 2.348
_exptl_absorpt_correction_T_max 0.7452
_exptl_absorpt_correction_T_min 0.6483
_exptl_absorpt_correction_type multi-scan
_exptl_absorpt_process_details
;
SADABS-2014/5 (Bruker,2014/5) was used for absorption correction.
wR2(int) was 0.1126 before and 0.0548 after correction.
The Ratio of minimum to maximum transmission is 0.8700.
The \l/2 correction factor is Not present.
;
_exptl_crystal_colour colourless
_exptl_crystal_colour_primary colourless
_exptl_crystal_density_diffrn 1.600
_exptl_crystal_description NEEDLE
_exptl_crystal_F_000 1832
_exptl_crystal_size_max 0.134
_exptl_crystal_size_mid 0.067
_exptl_crystal_size_min 0.045
_refine_diff_density_max 0.375
_refine_diff_density_min -0.607
_refine_diff_density_rms 0.080
_refine_ls_extinction_method none
_refine_ls_goodness_of_fit_ref 1.023
_refine_ls_hydrogen_treatment mixed
_refine_ls_matrix_type full
_refine_ls_number_parameters 878
_refine_ls_number_reflns 14046
_refine_ls_number_restraints 0
_refine_ls_restrained_S_all 1.023
_refine_ls_R_factor_all 0.0319
_refine_ls_R_factor_gt 0.0219
_refine_ls_shift/su_max 0.003
_refine_ls_shift/su_mean 0.000
_refine_ls_structure_factor_coef Fsqd
_refine_ls_weighting_details 'w=1/[\s^2^(Fo^2^)+(0.0156P)^2^+2.6283P] where P=(Fo^2^+2Fc^2^)/3'
_refine_ls_weighting_scheme calc
_refine_ls_wR_factor_gt 0.0429
_refine_ls_wR_factor_ref 0.0455
_reflns_Friedel_coverage 0.000
_reflns_number_gt 12007
_reflns_number_total 14046
_reflns_threshold_expression 'I > 2\s(I)'
_cod_data_source_file d2dt01107g2.cif
_cod_data_source_block C72H88DyI3O12P5
_cod_database_code 7710038
_shelx_shelxl_version_number 2018/3
_shelx_space_group_comment
;
The symmetry employed for this shelxl refinement is uniquely defined
by the following loop, which should always be used as a source of
symmetry information in preference to the above space-group names.
They are only intended as comments.
;
_shelx_estimated_absorpt_t_max 0.902
_shelx_estimated_absorpt_t_min 0.744
_olex2_refinement_description
;
1. Fixed Uiso
 At 1.2 times of:
  All C(H) groups, All C(H,H) groups
 At 1.5 times of:
  All C(H,H,H) groups, All O(H) groups, All O(H,H) groups
2.a Secondary CH2 refined with riding coordinates:
 C1(H1A,H1B), C2(H2A,H2B), C3(H3A,H3B), C4(H4A,H4B), C41(H41A,H41B), C42(H42A,
 H42B), C43(H43A,H43B), C44(H44A,H44B), C69(H69A,H69B), C70(H70A,H70B),
 C72(H72A,H72B)
2.b Aromatic/amide H refined with riding coordinates:
 C6(H6), C7(H7), C8(H8), C9(H9), C10(H10), C12(H12), C13(H13), C14(H14),
 C15(H15), C16(H16), C18(H18), C19(H19), C20(H20), C21(H21), C22(H22), C24(H24),
  C25(H25), C26(H26), C27(H27), C28(H28), C30(H30), C31(H31), C32(H32),
 C33(H33), C34(H34), C36(H36), C37(H37), C38(H38), C39(H39), C40(H40), C46(H46),
  C47(H47), C48(H48), C49(H49), C50(H50), C52(H52), C53(H53), C54(H54),
 C55(H55), C56(H56), C58(H58), C59(H59), C60(H60), C61(H61), C62(H62), C64(H64),
  C65(H65), C66(H66), C67(H67), C68(H68)
2.c Idealised Me refined as rotating group:
 C71(H71A,H71B,H71C)
;
_olex2_submission_special_instructions 'No special instructions were received'

loop_
_space_group_symop_operation_xyz
'x, y, z'
'-x, -y, -z'

loop_
_atom_site_label
_atom_site_type_symbol
_atom_site_fract_x
_atom_site_fract_y
_atom_site_fract_z
_atom_site_U_iso_or_equiv
_atom_site_adp_type
_atom_site_occupancy
_atom_site_site_symmetry_order
_atom_site_calc_flag
_atom_site_refinement_flags_posn
_atom_site_refinement_flags_adp
_atom_site_refinement_flags_occupancy
_atom_site_disorder_assembly
_atom_site_disorder_group
Dy1 Dy 0.33775(2) 0.38811(2) 0.27746(2) 0.00970(3) Uani 1 1 d . . . . .
I1 I 0.21837(2) 0.69007(2) 0.43147(2) 0.01880(4) Uani 1 1 d . . . . .
I2 I 0.63933(2) 0.44874(2) 0.16268(2) 0.01788(4) Uani 1 1 d . . . . .
I3 I 0.02364(2) -0.06790(2) 0.14797(2) 0.02484(5) Uani 1 1 d . . . . .
P1 P 0.06623(5) 0.39772(5) 0.19603(3) 0.01151(14) Uani 1 1 d . . . . .
P2 P 0.25683(6) 0.12917(5) 0.03462(3) 0.01208(14) Uani 1 1 d . . . . .
P3 P 0.24989(6) 0.08973(5) 0.40723(3) 0.01330(14) Uani 1 1 d . . . . .
P4 P 0.35251(6) -0.27681(5) 0.19968(3) 0.01293(14) Uani 1 1 d . . . . .
P5 P 0.56712(5) 0.35354(5) 0.38225(3) 0.00968(13) Uani 1 1 d . . . . .
O1 O 0.18201(14) 0.40011(13) 0.22482(7) 0.0141(4) Uani 1 1 d . . . . .
O2 O 0.31032(15) 0.15390(13) 0.09813(7) 0.0159(4) Uani 1 1 d . . . . .
O3 O 0.48330(14) 0.36662(13) 0.33391(7) 0.0134(4) Uani 1 1 d . . . . .
O4 O 0.25392(16) 0.17129(13) 0.37179(8) 0.0188(4) Uani 1 1 d . . . . .
O5 O 0.37051(16) -0.34472(13) 0.24182(8) 0.0200(4) Uani 1 1 d . . . . .
O6 O 0.29933(18) 0.05398(15) 0.18744(9) 0.0203(4) Uani 1 1 d . . . . .
H6A H 0.234(3) 0.017(2) 0.1780(14) 0.031 Uiso 1 1 d . U . . .
H6B H 0.307(3) 0.078(2) 0.1592(14) 0.031 Uiso 1 1 d . U . . .
O7 O 0.27011(16) 0.20987(14) 0.26445(9) 0.0157(4) Uani 1 1 d . . . . .
H7A H 0.261(3) 0.189(2) 0.2903(14) 0.023 Uiso 1 1 d . U . . .
H7B H 0.278(2) 0.164(2) 0.2386(13) 0.023 Uiso 1 1 d . U . . .
O8 O 0.38738(17) 0.31381(16) 0.18973(9) 0.0210(5) Uani 1 1 d . . . . .
H8A H 0.441(3) 0.339(3) 0.1820(14) 0.032 Uiso 1 1 d . U . . .
H8B H 0.359(3) 0.262(2) 0.1611(14) 0.032 Uiso 1 1 d . U . . .
O9 O 0.47433(17) 0.51510(14) 0.25589(9) 0.0194(4) Uani 1 1 d . . . . .
H9A H 0.520(3) 0.502(2) 0.2326(13) 0.029 Uiso 1 1 d . U . . .
H9B H 0.453(3) 0.566(2) 0.2467(13) 0.029 Uiso 1 1 d . U . . .
O10 O 0.33018(17) 0.55388(14) 0.32705(9) 0.0182(4) Uani 1 1 d . . . . .
H10A H 0.307(3) 0.577(2) 0.3547(14) 0.027 Uiso 1 1 d . U . . .
H10B H 0.335(3) 0.593(2) 0.3074(14) 0.027 Uiso 1 1 d . U . . .
O11 O 0.25941(17) 0.36464(15) 0.36002(9) 0.0197(5) Uani 1 1 d . . . . .
H11A H 0.213(3) 0.396(2) 0.3766(13) 0.030 Uiso 1 1 d . U . . .
H11B H 0.257(3) 0.315(3) 0.3672(14) 0.030 Uiso 1 1 d . U . . .
O12 O 0.10299(18) 0.42231(16) 0.41239(9) 0.0290(5) Uani 1 1 d . . . . .
H12A H 0.109(3) 0.483(3) 0.4126(15) 0.043 Uiso 1 1 d . U . . .
C1 C 0.0472(2) 0.3533(2) 0.11857(11) 0.0159(6) Uani 1 1 d . . . . .
H1A H -0.032204 0.338576 0.101374 0.019 Uiso 1 1 calc R U . . .
H1B H 0.087335 0.408412 0.101637 0.019 Uiso 1 1 calc R U . . .
C2 C 0.0888(2) 0.2558(2) 0.10282(11) 0.0197(6) Uani 1 1 d . . . . .
H2A H 0.168658 0.271285 0.119101 0.024 Uiso 1 1 calc R U . . .
H2B H 0.050407 0.201613 0.121012 0.024 Uiso 1 1 calc R U . . .
C3 C 0.0702(2) 0.2148(2) 0.03755(11) 0.0168(6) Uani 1 1 d . . . . .
H3A H 0.109041 0.268989 0.019528 0.020 Uiso 1 1 calc R U . . .
H3B H -0.009629 0.200219 0.021339 0.020 Uiso 1 1 calc R U . . .
C4 C 0.1103(2) 0.11666(19) 0.02085(11) 0.0156(6) Uani 1 1 d . . . . .
H4A H 0.082161 0.087669 -0.021380 0.019 Uiso 1 1 calc R U . . .
H4B H 0.076211 0.065505 0.042143 0.019 Uiso 1 1 calc R U . . .
C5 C 0.3201(2) 0.22574(18) -0.00135(11) 0.0119(5) Uani 1 1 d . . . . .
C6 C 0.2664(2) 0.24411(19) -0.05304(11) 0.0155(6) Uani 1 1 d . . . . .
H6 H 0.193033 0.206123 -0.069959 0.019 Uiso 1 1 calc R U . . .
C7 C 0.3210(2) 0.3180(2) -0.07928(12) 0.0175(6) Uani 1 1 d . . . . .
H7 H 0.284552 0.331333 -0.114065 0.021 Uiso 1 1 calc R U . . .
C8 C 0.4289(2) 0.3729(2) -0.05503(12) 0.0191(6) Uani 1 1 d . . . . .
H8 H 0.466083 0.423010 -0.073517 0.023 Uiso 1 1 calc R U . . .
C9 C 0.4820(2) 0.3547(2) -0.00409(12) 0.0201(6) Uani 1 1 d . . . . .
H9 H 0.555763 0.392096 0.012346 0.024 Uiso 1 1 calc R U . . .
C10 C 0.4275(2) 0.28187(19) 0.02302(11) 0.0159(6) Uani 1 1 d . . . . .
H10 H 0.463688 0.270250 0.058375 0.019 Uiso 1 1 calc R U . . .
C11 C 0.2753(2) 0.00695(18) -0.00174(11) 0.0136(6) Uani 1 1 d . . . . .
C12 C 0.2168(2) -0.0434(2) -0.05761(11) 0.0179(6) Uani 1 1 d . . . . .
H12 H 0.164178 -0.014126 -0.077166 0.021 Uiso 1 1 calc R U . . .
C13 C 0.2356(2) -0.1361(2) -0.08463(12) 0.0220(6) Uani 1 1 d . . . . .
H13 H 0.195600 -0.170193 -0.122653 0.026 Uiso 1 1 calc R U . . .
C14 C 0.3121(3) -0.1790(2) -0.05645(13) 0.0294(7) Uani 1 1 d . . . . .
H14 H 0.324383 -0.242651 -0.075012 0.035 Uiso 1 1 calc R U . . .
C15 C 0.3707(3) -0.1293(2) -0.00122(14) 0.0375(9) Uani 1 1 d . . . . .
H15 H 0.423578 -0.158704 0.018041 0.045 Uiso 1 1 calc R U . . .
C16 C 0.3526(3) -0.0365(2) 0.02613(12) 0.0265(7) Uani 1 1 d . . . . .
H16 H 0.393248 -0.002568 0.064041 0.032 Uiso 1 1 calc R U . . .
C17 C -0.0331(2) 0.30893(19) 0.22141(10) 0.0117(5) Uani 1 1 d . . . . .
C18 C -0.1347(2) 0.3291(2) 0.22901(11) 0.0160(6) Uani 1 1 d . . . . .
H18 H -0.150664 0.392375 0.223005 0.019 Uiso 1 1 calc R U . . .
C19 C -0.2120(2) 0.2563(2) 0.24536(12) 0.0217(6) Uani 1 1 d . . . . .
H19 H -0.280973 0.269988 0.251119 0.026 Uiso 1 1 calc R U . . .
C20 C -0.1894(2) 0.1636(2) 0.25337(12) 0.0221(6) Uani 1 1 d . . . . .
H20 H -0.242759 0.114073 0.264782 0.026 Uiso 1 1 calc R U . . .
C21 C -0.0900(2) 0.1429(2) 0.24489(11) 0.0181(6) Uani 1 1 d . . . . .
H21 H -0.075947 0.078399 0.249684 0.022 Uiso 1 1 calc R U . . .
C22 C -0.0105(2) 0.21484(19) 0.22949(11) 0.0145(6) Uani 1 1 d . . . . .
H22 H 0.058621 0.200767 0.224437 0.017 Uiso 1 1 calc R U . . .
C23 C 0.0353(2) 0.52234(19) 0.21064(11) 0.0131(5) Uani 1 1 d . . . . .
C24 C 0.0655(2) 0.58156(19) 0.26700(11) 0.0150(6) Uani 1 1 d . . . . .
H24 H 0.102978 0.556569 0.297055 0.018 Uiso 1 1 calc R U . . .
C25 C 0.0410(2) 0.6775(2) 0.27977(12) 0.0189(6) Uani 1 1 d . . . . .
H25 H 0.061624 0.718231 0.318460 0.023 Uiso 1 1 calc R U . . .
C26 C -0.0136(2) 0.7134(2) 0.23564(13) 0.0224(7) Uani 1 1 d . . . . .
H26 H -0.029962 0.779176 0.244196 0.027 Uiso 1 1 calc R U . . .
C27 C -0.0442(2) 0.6550(2) 0.17985(14) 0.0278(7) Uani 1 1 d . . . . .
H27 H -0.081837 0.680311 0.149982 0.033 Uiso 1 1 calc R U . . .
C28 C -0.0205(2) 0.5587(2) 0.16675(13) 0.0235(7) Uani 1 1 d . . . . .
H28 H -0.042182 0.517994 0.128075 0.028 Uiso 1 1 calc R U . . .
C29 C 0.2831(2) -0.34967(19) 0.12834(11) 0.0157(6) Uani 1 1 d . . . . .
C30 C 0.2032(3) -0.3187(2) 0.09370(13) 0.0311(7) Uani 1 1 d . . . . .
H30 H 0.180992 -0.257739 0.108129 0.037 Uiso 1 1 calc R U . . .
C31 C 0.1561(3) -0.3768(3) 0.03822(14) 0.0425(9) Uani 1 1 d . . . . .
H31 H 0.100948 -0.355734 0.014822 0.051 Uiso 1 1 calc R U . . .
C32 C 0.1882(3) -0.4650(3) 0.01644(14) 0.0377(8) Uani 1 1 d . . . . .
H32 H 0.155963 -0.503921 -0.021937 0.045 Uiso 1 1 calc R U . . .
C33 C 0.2674(3) -0.4969(2) 0.05056(13) 0.0274(7) Uani 1 1 d . . . . .
H33 H 0.289702 -0.557585 0.035708 0.033 Uiso 1 1 calc R U . . .
C34 C 0.3137(2) -0.4403(2) 0.10598(12) 0.0200(6) Uani 1 1 d . . . . .
H34 H 0.367223 -0.462884 0.129516 0.024 Uiso 1 1 calc R U . . .
C35 C 0.4833(2) -0.20375(19) 0.19059(11) 0.0149(6) Uani 1 1 d . . . . .
C36 C 0.4881(2) -0.1366(2) 0.15223(12) 0.0226(6) Uani 1 1 d . . . . .
H36 H 0.421741 -0.128460 0.131067 0.027 Uiso 1 1 calc R U . . .
C37 C 0.5889(3) -0.0816(2) 0.14483(14) 0.0299(7) Uani 1 1 d . . . . .
H37 H 0.591578 -0.035646 0.118786 0.036 Uiso 1 1 calc R U . . .
C38 C 0.6848(3) -0.0932(2) 0.17491(14) 0.0312(8) Uani 1 1 d . . . . .
H38 H 0.753680 -0.055949 0.169197 0.037 Uiso 1 1 calc R U . . .
C39 C 0.6822(2) -0.1587(2) 0.21355(14) 0.0320(8) Uani 1 1 d . . . . .
H39 H 0.749038 -0.165622 0.234734 0.038 Uiso 1 1 calc R U . . .
C40 C 0.5806(2) -0.2148(2) 0.22135(12) 0.0236(7) Uani 1 1 d . . . . .
H40 H 0.578388 -0.260347 0.247623 0.028 Uiso 1 1 calc R U . . .
C41 C 0.2764(2) -0.18656(19) 0.22547(11) 0.0143(6) Uani 1 1 d . . . . .
H41A H 0.287608 -0.128450 0.205099 0.017 Uiso 1 1 calc R U . . .
H41B H 0.196684 -0.220809 0.216946 0.017 Uiso 1 1 calc R U . . .
C42 C 0.3149(2) -0.14544(19) 0.29124(11) 0.0148(6) Uani 1 1 d . . . . .
H42A H 0.292148 -0.201846 0.311708 0.018 Uiso 1 1 calc R U . . .
H42B H 0.396433 -0.123080 0.300101 0.018 Uiso 1 1 calc R U . . .
C43 C 0.2675(2) -0.0548(2) 0.31413(11) 0.0172(6) Uani 1 1 d . . . . .
H43A H 0.186195 -0.078363 0.308326 0.021 Uiso 1 1 calc R U . . .
H43B H 0.285243 -0.000363 0.291685 0.021 Uiso 1 1 calc R U . . .
C44 C 0.3145(2) -0.00954(19) 0.37918(11) 0.0145(6) Uani 1 1 d . . . . .
H44A H 0.394941 0.019608 0.384613 0.017 Uiso 1 1 calc R U . . .
H44B H 0.302369 -0.065234 0.401249 0.017 Uiso 1 1 calc R U . . .
C45 C 0.1101(2) 0.02512(19) 0.40641(11) 0.0157(6) Uani 1 1 d . . . . .
C46 C 0.0254(3) 0.0513(3) 0.37308(15) 0.0349(8) Uani 1 1 d . . . . .
H46 H 0.041727 0.104966 0.352425 0.042 Uiso 1 1 calc R U . . .
C47 C -0.0831(3) -0.0004(3) 0.36968(17) 0.0505(11) Uani 1 1 d . . . . .
H47 H -0.140955 0.018146 0.346810 0.061 Uiso 1 1 calc R U . . .
C48 C -0.1075(3) -0.0779(3) 0.39900(16) 0.0413(9) Uani 1 1 d . . . . .
H48 H -0.182150 -0.112835 0.396600 0.050 Uiso 1 1 calc R U . . .
C49 C -0.0240(3) -0.1055(2) 0.43209(15) 0.0328(8) Uani 1 1 d . . . . .
H49 H -0.041210 -0.159898 0.452143 0.039 Uiso 1 1 calc R U . . .
C50 C 0.0845(2) -0.0542(2) 0.43612(13) 0.0251(7) Uani 1 1 d . . . . .
H50 H 0.141914 -0.072966 0.459201 0.030 Uiso 1 1 calc R U . . .
C51 C 0.3157(2) 0.14550(19) 0.48208(11) 0.0141(6) Uani 1 1 d . . . . .
C52 C 0.2763(2) 0.2244(2) 0.51247(12) 0.0191(6) Uani 1 1 d . . . . .
H52 H 0.213210 0.242825 0.494512 0.023 Uiso 1 1 calc R U . . .
C53 C 0.3289(2) 0.2755(2) 0.56863(12) 0.0236(7) Uani 1 1 d . . . . .
H53 H 0.301457 0.328644 0.589120 0.028 Uiso 1 1 calc R U . . .
C54 C 0.4208(3) 0.2499(2) 0.59501(13) 0.0277(7) Uani 1 1 d . . . . .
H54 H 0.456391 0.284956 0.633648 0.033 Uiso 1 1 calc R U . . .
C55 C 0.4609(3) 0.1730(2) 0.56496(13) 0.0316(7) Uani 1 1 d . . . . .
H55 H 0.524856 0.155818 0.582905 0.038 Uiso 1 1 calc R U . . .
C56 C 0.4087(2) 0.1207(2) 0.50889(13) 0.0256(7) Uani 1 1 d . . . . .
H56 H 0.436643 0.067687 0.488695 0.031 Uiso 1 1 calc R U . . .
C57 C 0.6963(2) 0.44271(18) 0.38560(11) 0.0109(5) Uani 1 1 d . . . . .
C58 C 0.7156(2) 0.47658(19) 0.33488(11) 0.0138(6) Uani 1 1 d . . . . .
H58 H 0.662636 0.449921 0.299731 0.017 Uiso 1 1 calc R U . . .
C59 C 0.8115(2) 0.5488(2) 0.33555(12) 0.0186(6) Uani 1 1 d . . . . .
H59 H 0.824699 0.571340 0.300864 0.022 Uiso 1 1 calc R U . . .
C60 C 0.8882(2) 0.5882(2) 0.38691(12) 0.0225(6) Uani 1 1 d . . . . .
H60 H 0.953716 0.638369 0.387511 0.027 Uiso 1 1 calc R U . . .
C61 C 0.8698(2) 0.5548(2) 0.43724(12) 0.0234(6) Uani 1 1 d . . . . .
H61 H 0.922941 0.582078 0.472297 0.028 Uiso 1 1 calc R U . . .
C62 C 0.7746(2) 0.4819(2) 0.43697(11) 0.0164(6) Uani 1 1 d . . . . .
H62 H 0.762562 0.458726 0.471633 0.020 Uiso 1 1 calc R U . . .
C63 C 0.5825(2) 0.22288(18) 0.36678(11) 0.0112(5) Uani 1 1 d . . . . .
C64 C 0.5382(2) 0.16135(19) 0.31146(11) 0.0137(5) Uani 1 1 d . . . . .
H64 H 0.498860 0.187859 0.282800 0.016 Uiso 1 1 calc R U . . .
C65 C 0.5514(2) 0.06145(19) 0.29800(12) 0.0179(6) Uani 1 1 d . . . . .
H65 H 0.521878 0.019634 0.260016 0.021 Uiso 1 1 calc R U . . .
C66 C 0.6078(2) 0.0226(2) 0.34024(13) 0.0206(6) Uani 1 1 d . . . . .
H66 H 0.616525 -0.046025 0.331133 0.025 Uiso 1 1 calc R U . . .
C67 C 0.6513(2) 0.0832(2) 0.39534(12) 0.0222(6) Uani 1 1 d . . . . .
H67 H 0.689425 0.055973 0.424094 0.027 Uiso 1 1 calc R U . . .
C68 C 0.6395(2) 0.1838(2) 0.40891(12) 0.0183(6) Uani 1 1 d . . . . .
H68 H 0.670180 0.225742 0.446748 0.022 Uiso 1 1 calc R U . . .
C69 C 0.5283(2) 0.37889(18) 0.45229(10) 0.0109(5) Uani 1 1 d . . . . .
H69A H 0.457425 0.329866 0.451416 0.013 Uiso 1 1 calc R U . . .
H69B H 0.584790 0.366765 0.482048 0.013 Uiso 1 1 calc R U . . .
C70 C 0.5158(2) 0.48976(19) 0.47012(11) 0.0150(6) Uani 1 1 d . . . . .
H70A H 0.586386 0.538959 0.470698 0.018 Uiso 1 1 calc R U . . .
H70B H 0.458592 0.501775 0.440723 0.018 Uiso 1 1 calc R U . . .
C71 C -0.0584(3) 0.2939(3) 0.41827(15) 0.0427(9) Uani 1 1 d . . . . .
H71A H -0.127505 0.248387 0.394994 0.064 Uiso 1 1 calc R U . . .
H71B H -0.074348 0.339391 0.451365 0.064 Uiso 1 1 calc R U . . .
H71C H -0.010609 0.251925 0.432848 0.064 Uiso 1 1 calc R U . . .
C72 C -0.0013(3) 0.3578(2) 0.38105(13) 0.0330(8) Uani 1 1 d . . . . .
H72A H 0.010308 0.311670 0.346263 0.040 Uiso 1 1 calc R U . . .
H72B H -0.048721 0.401697 0.367365 0.040 Uiso 1 1 calc R U . . .

loop_
_atom_site_aniso_label
_atom_site_aniso_U_11
_atom_site_aniso_U_22
_atom_site_aniso_U_33
_atom_site_aniso_U_23
_atom_site_aniso_U_13
_atom_site_aniso_U_12
Dy1 0.00840(6) 0.01102(6) 0.01004(6) 0.00325(5) 0.00132(5) 0.00256(5)
I1 0.02023(10) 0.02253(10) 0.01259(9) 0.00119(7) 0.00164(7) 0.00600(8)
I2 0.01522(10) 0.02444(10) 0.01497(9) 0.00592(7) 0.00415(7) 0.00466(7)
I3 0.02365(11) 0.02253(10) 0.02610(11) 0.00818(8) -0.00283(8) 0.00327(8)
P1 0.0092(3) 0.0133(3) 0.0121(3) 0.0030(3) 0.0010(3) 0.0033(3)
P2 0.0156(4) 0.0105(3) 0.0091(3) 0.0011(3) 0.0028(3) 0.0014(3)
P3 0.0172(4) 0.0120(3) 0.0131(3) 0.0043(3) 0.0066(3) 0.0050(3)
P4 0.0162(4) 0.0117(3) 0.0128(3) 0.0039(3) 0.0054(3) 0.0048(3)
P5 0.0096(3) 0.0106(3) 0.0083(3) 0.0008(3) 0.0010(3) 0.0026(3)
O1 0.0090(9) 0.0155(9) 0.0170(10) 0.0045(8) -0.0016(8) 0.0028(7)
O2 0.0201(10) 0.0157(9) 0.0100(9) 0.0010(7) 0.0021(8) 0.0018(8)
O3 0.0107(9) 0.0154(9) 0.0136(9) 0.0033(7) -0.0007(7) 0.0036(7)
O4 0.0280(11) 0.0158(9) 0.0166(10) 0.0075(8) 0.0077(8) 0.0086(8)
O5 0.0285(12) 0.0176(10) 0.0205(11) 0.0101(8) 0.0102(9) 0.0115(9)
O6 0.0260(12) 0.0204(11) 0.0144(11) 0.0069(8) 0.0026(9) 0.0031(9)
O7 0.0211(11) 0.0146(10) 0.0113(10) 0.0047(8) 0.0049(9) 0.0016(8)
O8 0.0180(11) 0.0218(11) 0.0152(11) -0.0062(8) 0.0078(9) -0.0071(9)
O9 0.0220(11) 0.0146(10) 0.0291(12) 0.0106(9) 0.0144(9) 0.0095(9)
O10 0.0274(12) 0.0147(10) 0.0158(11) 0.0048(8) 0.0101(9) 0.0067(9)
O11 0.0275(12) 0.0158(10) 0.0243(11) 0.0112(9) 0.0155(9) 0.0106(9)
O12 0.0286(13) 0.0233(11) 0.0354(13) 0.0035(10) 0.0140(10) 0.0042(10)
C1 0.0138(14) 0.0211(14) 0.0139(14) 0.0053(11) 0.0033(11) 0.0051(11)
C2 0.0212(16) 0.0260(15) 0.0156(15) 0.0051(12) 0.0055(12) 0.0120(13)
C3 0.0152(15) 0.0206(14) 0.0149(14) 0.0035(11) 0.0043(11) 0.0042(12)
C4 0.0163(15) 0.0156(13) 0.0127(14) 0.0027(11) 0.0040(11) -0.0018(11)
C5 0.0158(14) 0.0088(12) 0.0106(13) -0.0006(10) 0.0050(11) 0.0025(11)
C6 0.0141(14) 0.0145(13) 0.0144(14) -0.0010(11) 0.0011(11) 0.0006(11)
C7 0.0213(16) 0.0178(14) 0.0147(14) 0.0047(11) 0.0044(12) 0.0063(12)
C8 0.0215(16) 0.0179(14) 0.0213(15) 0.0091(12) 0.0104(12) 0.0036(12)
C9 0.0125(15) 0.0193(14) 0.0259(16) 0.0041(12) 0.0018(12) 0.0000(12)
C10 0.0164(15) 0.0153(13) 0.0155(14) 0.0033(11) 0.0005(11) 0.0046(11)
C11 0.0176(15) 0.0100(13) 0.0132(14) 0.0019(10) 0.0067(11) 0.0011(11)
C12 0.0215(16) 0.0163(14) 0.0146(14) 0.0031(11) 0.0034(12) 0.0023(12)
C13 0.0257(17) 0.0174(14) 0.0171(15) -0.0034(12) 0.0040(13) -0.0015(12)
C14 0.044(2) 0.0187(15) 0.0266(17) -0.0016(13) 0.0099(15) 0.0123(14)
C15 0.056(2) 0.0340(18) 0.0270(18) 0.0023(15) -0.0004(16) 0.0289(17)
C16 0.0352(19) 0.0265(16) 0.0151(15) -0.0025(12) -0.0040(13) 0.0132(14)
C17 0.0113(14) 0.0137(13) 0.0064(13) -0.0015(10) -0.0008(10) -0.0004(10)
C18 0.0153(15) 0.0150(13) 0.0158(14) -0.0001(11) 0.0022(11) 0.0031(11)
C19 0.0151(15) 0.0253(15) 0.0244(16) 0.0009(12) 0.0075(12) 0.0055(12)
C20 0.0199(16) 0.0209(15) 0.0225(16) 0.0045(12) 0.0084(13) -0.0044(12)
C21 0.0222(16) 0.0146(14) 0.0170(15) 0.0032(11) 0.0042(12) 0.0030(12)
C22 0.0131(14) 0.0181(14) 0.0125(14) 0.0022(11) 0.0029(11) 0.0049(11)
C23 0.0082(13) 0.0139(13) 0.0191(15) 0.0073(11) 0.0035(11) 0.0027(11)
C24 0.0143(14) 0.0169(14) 0.0164(14) 0.0074(11) 0.0039(11) 0.0055(11)
C25 0.0195(16) 0.0164(14) 0.0220(16) 0.0045(12) 0.0098(12) 0.0027(12)
C26 0.0166(15) 0.0129(14) 0.0402(19) 0.0088(13) 0.0076(13) 0.0050(12)
C27 0.0248(17) 0.0212(15) 0.0370(19) 0.0106(14) -0.0078(14) 0.0099(13)
C28 0.0241(17) 0.0206(15) 0.0226(16) 0.0055(12) -0.0066(13) 0.0050(13)
C29 0.0161(15) 0.0145(13) 0.0155(14) 0.0038(11) 0.0057(11) -0.0010(11)
C30 0.036(2) 0.0278(17) 0.0261(18) 0.0006(14) -0.0020(15) 0.0110(15)
C31 0.046(2) 0.046(2) 0.0289(19) 0.0006(16) -0.0131(16) 0.0155(18)
C32 0.042(2) 0.038(2) 0.0193(17) -0.0068(14) -0.0021(15) -0.0026(16)
C33 0.0322(19) 0.0201(15) 0.0244(17) -0.0060(13) 0.0128(14) -0.0017(13)
C34 0.0193(16) 0.0179(14) 0.0224(16) 0.0030(12) 0.0088(12) 0.0015(12)
C35 0.0160(15) 0.0133(13) 0.0130(14) -0.0031(11) 0.0058(11) 0.0013(11)
C36 0.0252(17) 0.0210(15) 0.0203(16) 0.0030(12) 0.0065(13) 0.0022(13)
C37 0.035(2) 0.0226(16) 0.0289(18) 0.0027(13) 0.0145(15) -0.0043(14)
C38 0.0264(18) 0.0269(17) 0.0301(18) -0.0102(14) 0.0158(15) -0.0092(14)
C39 0.0157(16) 0.0404(19) 0.0301(18) -0.0117(15) 0.0005(14) 0.0041(14)
C40 0.0240(17) 0.0235(15) 0.0198(16) -0.0020(12) 0.0039(13) 0.0036(13)
C41 0.0158(14) 0.0139(13) 0.0155(14) 0.0056(11) 0.0056(11) 0.0049(11)
C42 0.0172(15) 0.0146(13) 0.0149(14) 0.0048(11) 0.0055(11) 0.0059(11)
C43 0.0192(15) 0.0177(14) 0.0163(14) 0.0031(11) 0.0053(12) 0.0073(12)
C44 0.0150(14) 0.0141(13) 0.0167(14) 0.0044(11) 0.0065(11) 0.0056(11)
C45 0.0191(15) 0.0166(14) 0.0132(14) 0.0028(11) 0.0069(11) 0.0058(12)
C46 0.0212(17) 0.047(2) 0.043(2) 0.0278(17) 0.0051(15) 0.0082(15)
C47 0.0178(19) 0.075(3) 0.066(3) 0.043(2) 0.0040(18) 0.0065(18)
C48 0.0189(18) 0.051(2) 0.051(2) 0.0152(18) 0.0095(16) -0.0049(16)
C49 0.0297(19) 0.0271(17) 0.043(2) 0.0150(15) 0.0158(16) -0.0013(14)
C50 0.0231(17) 0.0256(16) 0.0300(17) 0.0129(13) 0.0072(14) 0.0064(13)
C51 0.0166(15) 0.0113(13) 0.0152(14) 0.0056(11) 0.0075(11) -0.0005(11)
C52 0.0196(15) 0.0178(14) 0.0206(15) 0.0048(12) 0.0071(12) 0.0033(12)
C53 0.0314(18) 0.0151(14) 0.0220(16) -0.0009(12) 0.0115(14) 0.0004(13)
C54 0.0287(18) 0.0277(16) 0.0190(16) 0.0002(13) 0.0039(13) -0.0051(14)
C55 0.0280(18) 0.0402(19) 0.0238(17) 0.0076(14) -0.0049(14) 0.0086(15)
C56 0.0287(18) 0.0263(16) 0.0225(16) 0.0031(13) 0.0012(13) 0.0122(14)
C57 0.0099(13) 0.0108(12) 0.0121(13) 0.0007(10) 0.0030(10) 0.0033(10)
C58 0.0141(14) 0.0160(13) 0.0103(13) 0.0000(11) 0.0017(11) 0.0041(11)
C59 0.0195(15) 0.0214(14) 0.0173(15) 0.0064(12) 0.0087(12) 0.0048(12)
C60 0.0141(15) 0.0221(15) 0.0284(17) 0.0035(13) 0.0065(13) -0.0025(12)
C61 0.0141(15) 0.0297(16) 0.0196(16) 0.0004(13) -0.0008(12) -0.0023(13)
C62 0.0141(14) 0.0222(14) 0.0108(14) 0.0026(11) 0.0003(11) 0.0021(12)
C63 0.0077(13) 0.0109(12) 0.0138(14) 0.0005(10) 0.0036(10) 0.0006(10)
C64 0.0102(14) 0.0159(13) 0.0131(14) 0.0017(11) 0.0024(11) -0.0001(11)
C65 0.0185(15) 0.0144(14) 0.0164(15) -0.0053(11) 0.0073(12) -0.0009(11)
C66 0.0185(15) 0.0111(13) 0.0334(17) 0.0018(12) 0.0139(13) 0.0028(11)
C67 0.0226(16) 0.0198(15) 0.0251(16) 0.0061(12) -0.0003(13) 0.0091(13)
C68 0.0179(15) 0.0193(14) 0.0154(14) 0.0007(11) -0.0009(12) 0.0049(12)
C69 0.0122(14) 0.0109(12) 0.0103(13) 0.0036(10) 0.0046(10) 0.0013(10)
C70 0.0183(15) 0.0156(13) 0.0139(14) 0.0040(11) 0.0082(11) 0.0059(11)
C71 0.032(2) 0.049(2) 0.036(2) 0.0002(17) 0.0036(16) -0.0049(17)
C72 0.0316(19) 0.0406(19) 0.0231(17) -0.0036(14) 0.0029(14) 0.0111(16)

loop_
_atom_type_symbol
_atom_type_description
_atom_type_scat_dispersion_real
_atom_type_scat_dispersion_imag
_atom_type_scat_source
C C 0.0033 0.0016 'International Tables Vol C Tables 4.2.6.8 and 6.1.1.4'
H H 0.0000 0.0000 'International Tables Vol C Tables 4.2.6.8 and 6.1.1.4'
Dy Dy -0.1892 4.4098 'International Tables Vol C Tables 4.2.6.8 and 6.1.1.4'
I I -0.4742 1.8119 'International Tables Vol C Tables 4.2.6.8 and 6.1.1.4'
O O 0.0106 0.0060 'International Tables Vol C Tables 4.2.6.8 and 6.1.1.4'
P P 0.1023 0.0942 'International Tables Vol C Tables 4.2.6.8 and 6.1.1.4'

loop_
_geom_angle_atom_site_label_1
_geom_angle_atom_site_label_2
_geom_angle_atom_site_label_3
_geom_angle
_geom_angle_site_symmetry_1
_geom_angle_site_symmetry_3
_geom_angle_publ_flag
O1 Dy1 O7 90.75(6) . . ?
O1 Dy1 O8 88.69(7) . . ?
O1 Dy1 O9 103.95(7) . . ?
O1 Dy1 O10 81.27(7) . . ?
O1 Dy1 O11 94.35(7) . . ?
O3 Dy1 O1 174.74(6) . . ?
O3 Dy1 O7 85.47(6) . . ?
O3 Dy1 O8 93.79(7) . . ?
O3 Dy1 O9 81.23(7) . . ?
O3 Dy1 O10 99.86(7) . . ?
O3 Dy1 O11 81.12(7) . . ?
O7 Dy1 O8 74.27(7) . . ?
O7 Dy1 O9 143.35(7) . . ?
O7 Dy1 O10 145.93(7) . . ?
O7 Dy1 O11 74.51(7) . . ?
O8 Dy1 O10 137.95(7) . . ?
O9 Dy1 O8 72.74(7) . . ?
O9 Dy1 O10 70.39(7) . . ?
O9 Dy1 O11 135.75(7) . . ?
O11 Dy1 O8 148.66(7) . . ?
O11 Dy1 O10 73.17(7) . . ?
O1 P1 C1 110.42(11) . . ?
O1 P1 C17 110.32(11) . . ?
O1 P1 C23 112.46(11) . . ?
C1 P1 C17 106.89(12) . . ?
C1 P1 C23 108.52(12) . . ?
C17 P1 C23 108.04(12) . . ?
O2 P2 C4 115.12(11) . . ?
O2 P2 C5 110.24(11) . . ?
O2 P2 C11 110.38(11) . . ?
C4 P2 C11 105.14(12) . . ?
C5 P2 C4 108.39(12) . . ?
C5 P2 C11 107.18(11) . . ?
O4 P3 C44 112.57(11) . . ?
O4 P3 C45 110.88(12) . . ?
O4 P3 C51 110.88(11) . . ?
C44 P3 C45 105.74(12) . . ?
C44 P3 C51 108.49(12) . . ?
C45 P3 C51 108.05(12) . . ?
O5 P4 C29 112.35(11) . . ?
O5 P4 C35 109.86(12) . . ?
O5 P4 C41 111.48(11) . . ?
C29 P4 C35 106.26(12) . . ?
C41 P4 C29 109.14(12) . . ?
C41 P4 C35 107.51(12) . . ?
O3 P5 C57 108.81(11) . . ?
O3 P5 C63 108.84(11) . . ?
O3 P5 C69 112.58(11) . . ?
C57 P5 C63 110.00(11) . . ?
C69 P5 C57 107.89(12) . . ?
C69 P5 C63 108.70(11) . . ?
P1 O1 Dy1 169.95(11) . . ?
P5 O3 Dy1 167.63(11) . . ?
H6A O6 H6B 103(3) . . ?
Dy1 O7 H7A 118(2) . . ?
Dy1 O7 H7B 127(2) . . ?
H7A O7 H7B 110(3) . . ?
Dy1 O8 H8A 119(3) . . ?
Dy1 O8 H8B 137(2) . . ?
H8A O8 H8B 104(3) . . ?
Dy1 O9 H9A 125(2) . . ?
Dy1 O9 H9B 116(2) . . ?
H9A O9 H9B 105(3) . . ?
Dy1 O10 H10A 137(2) . . ?
Dy1 O10 H10B 112(2) . . ?
H10A O10 H10B 108(3) . . ?
Dy1 O11 H11A 130.1(19) . . ?
Dy1 O11 H11B 115(3) . . ?
H11A O11 H11B 112(3) . . ?
C72 O12 H12A 114(3) . . ?
P1 C1 H1A 109.3 . . ?
P1 C1 H1B 109.3 . . ?
H1A C1 H1B 108.0 . . ?
C2 C1 P1 111.56(17) . . ?
C2 C1 H1A 109.3 . . ?
C2 C1 H1B 109.3 . . ?
C1 C2 H2A 109.1 . . ?
C1 C2 H2B 109.1 . . ?
H2A C2 H2B 107.8 . . ?
C3 C2 C1 112.5(2) . . ?
C3 C2 H2A 109.1 . . ?
C3 C2 H2B 109.1 . . ?
C2 C3 H3A 108.9 . . ?
C2 C3 H3B 108.9 . . ?
C2 C3 C4 113.3(2) . . ?
H3A C3 H3B 107.7 . . ?
C4 C3 H3A 108.9 . . ?
C4 C3 H3B 108.9 . . ?
P2 C4 H4A 108.0 . . ?
P2 C4 H4B 108.0 . . ?
C3 C4 P2 117.13(18) . . ?
C3 C4 H4A 108.0 . . ?
C3 C4 H4B 108.0 . . ?
H4A C4 H4B 107.3 . . ?
C6 C5 P2 122.5(2) . . ?
C10 C5 P2 117.75(19) . . ?
C10 C5 C6 119.7(2) . . ?
C5 C6 H6 120.2 . . ?
C7 C6 C5 119.5(2) . . ?
C7 C6 H6 120.2 . . ?
C6 C7 H7 119.8 . . ?
C6 C7 C8 120.4(2) . . ?
C8 C7 H7 119.8 . . ?
C7 C8 H8 119.9 . . ?
C9 C8 C7 120.1(2) . . ?
C9 C8 H8 119.9 . . ?
C8 C9 H9 120.0 . . ?
C8 C9 C10 120.0(3) . . ?
C10 C9 H9 120.0 . . ?
C5 C10 H10 119.9 . . ?
C9 C10 C5 120.3(2) . . ?
C9 C10 H10 119.9 . . ?
C12 C11 P2 121.9(2) . . ?
C16 C11 P2 118.8(2) . . ?
C16 C11 C12 119.3(2) . . ?
C11 C12 H12 120.0 . . ?
C13 C12 C11 120.1(3) . . ?
C13 C12 H12 120.0 . . ?
C12 C13 H13 119.9 . . ?
C14 C13 C12 120.2(3) . . ?
C14 C13 H13 119.9 . . ?
C13 C14 H14 120.0 . . ?
C13 C14 C15 120.0(3) . . ?
C15 C14 H14 120.0 . . ?
C14 C15 H15 119.9 . . ?
C14 C15 C16 120.2(3) . . ?
C16 C15 H15 119.9 . . ?
C11 C16 H16 119.9 . . ?
C15 C16 C11 120.2(3) . . ?
C15 C16 H16 119.9 . . ?
C18 C17 P1 120.89(19) . . ?
C18 C17 C22 120.1(2) . . ?
C22 C17 P1 118.83(19) . . ?
C17 C18 H18 120.3 . . ?
C19 C18 C17 119.5(2) . . ?
C19 C18 H18 120.3 . . ?
C18 C19 H19 119.9 . . ?
C18 C19 C20 120.3(3) . . ?
C20 C19 H19 119.9 . . ?
C19 C20 H20 119.8 . . ?
C21 C20 C19 120.3(3) . . ?
C21 C20 H20 119.8 . . ?
C20 C21 H21 119.6 . . ?
C20 C21 C22 120.7(2) . . ?
C22 C21 H21 119.6 . . ?
C17 C22 H22 120.5 . . ?
C21 C22 C17 119.1(2) . . ?
C21 C22 H22 120.5 . . ?
C24 C23 P1 118.91(19) . . ?
C24 C23 C28 119.8(2) . . ?
C28 C23 P1 121.2(2) . . ?
C23 C24 H24 119.9 . . ?
C23 C24 C25 120.2(2) . . ?
C25 C24 H24 119.9 . . ?
C24 C25 H25 120.2 . . ?
C26 C25 C24 119.5(3) . . ?
C26 C25 H25 120.2 . . ?
C25 C26 H26 119.7 . . ?
C27 C26 C25 120.6(3) . . ?
C27 C26 H26 119.7 . . ?
C26 C27 H27 119.9 . . ?
C26 C27 C28 120.2(3) . . ?
C28 C27 H27 119.9 . . ?
C23 C28 H28 120.2 . . ?
C27 C28 C23 119.6(3) . . ?
C27 C28 H28 120.2 . . ?
C30 C29 P4 123.1(2) . . ?
C30 C29 C34 118.7(3) . . ?
C34 C29 P4 118.1(2) . . ?
C29 C30 H30 120.0 . . ?
C31 C30 C29 119.9(3) . . ?
C31 C30 H30 120.0 . . ?
C30 C31 H31 119.7 . . ?
C32 C31 C30 120.7(3) . . ?
C32 C31 H31 119.7 . . ?
C31 C32 H32 120.0 . . ?
C31 C32 C33 119.9(3) . . ?
C33 C32 H32 120.0 . . ?
C32 C33 H33 120.1 . . ?
C34 C33 C32 119.7(3) . . ?
C34 C33 H33 120.1 . . ?
C29 C34 H34 119.5 . . ?
C33 C34 C29 121.0(3) . . ?
C33 C34 H34 119.5 . . ?
C36 C35 P4 120.6(2) . . ?
C40 C35 P4 120.1(2) . . ?
C40 C35 C36 119.4(3) . . ?
C35 C36 H36 119.8 . . ?
C37 C36 C35 120.3(3) . . ?
C37 C36 H36 119.8 . . ?
C36 C37 H37 119.9 . . ?
C38 C37 C36 120.2(3) . . ?
C38 C37 H37 119.9 . . ?
C37 C38 H38 119.7 . . ?
C37 C38 C39 120.6(3) . . ?
C39 C38 H38 119.7 . . ?
C38 C39 H39 120.1 . . ?
C38 C39 C40 119.8(3) . . ?
C40 C39 H39 120.1 . . ?
C35 C40 C39 119.8(3) . . ?
C35 C40 H40 120.1 . . ?
C39 C40 H40 120.1 . . ?
P4 C41 H41A 109.7 . . ?
P4 C41 H41B 109.7 . . ?
H41A C41 H41B 108.2 . . ?
C42 C41 P4 109.81(17) . . ?
C42 C41 H41A 109.7 . . ?
C42 C41 H41B 109.7 . . ?
C41 C42 H42A 109.1 . . ?
C41 C42 H42B 109.1 . . ?
H42A C42 H42B 107.9 . . ?
C43 C42 C41 112.3(2) . . ?
C43 C42 H42A 109.1 . . ?
C43 C42 H42B 109.1 . . ?
C42 C43 H43A 109.4 . . ?
C42 C43 H43B 109.4 . . ?
C42 C43 C44 111.2(2) . . ?
H43A C43 H43B 108.0 . . ?
C44 C43 H43A 109.4 . . ?
C44 C43 H43B 109.4 . . ?
P3 C44 H44A 109.4 . . ?
P3 C44 H44B 109.4 . . ?
C43 C44 P3 110.96(17) . . ?
C43 C44 H44A 109.4 . . ?
C43 C44 H44B 109.4 . . ?
H44A C44 H44B 108.0 . . ?
C46 C45 P3 119.0(2) . . ?
C46 C45 C50 119.1(3) . . ?
C50 C45 P3 121.8(2) . . ?
C45 C46 H46 119.9 . . ?
C45 C46 C47 120.2(3) . . ?
C47 C46 H46 119.9 . . ?
C46 C47 H47 119.8 . . ?
C48 C47 C46 120.4(3) . . ?
C48 C47 H47 119.8 . . ?
C47 C48 H48 119.9 . . ?
C47 C48 C49 120.1(3) . . ?
C49 C48 H48 119.9 . . ?
C48 C49 H49 120.0 . . ?
C48 C49 C50 120.1(3) . . ?
C50 C49 H49 120.0 . . ?
C45 C50 H50 120.0 . . ?
C49 C50 C45 120.1(3) . . ?
C49 C50 H50 120.0 . . ?
C52 C51 P3 117.6(2) . . ?
C56 C51 P3 123.2(2) . . ?
C56 C51 C52 118.9(3) . . ?
C51 C52 H52 119.9 . . ?
C53 C52 C51 120.2(3) . . ?
C53 C52 H52 119.9 . . ?
C52 C53 H53 119.8 . . ?
C54 C53 C52 120.5(3) . . ?
C54 C53 H53 119.8 . . ?
C53 C54 H54 120.2 . . ?
C53 C54 C55 119.6(3) . . ?
C55 C54 H54 120.2 . . ?
C54 C55 H55 119.8 . . ?
C54 C55 C56 120.5(3) . . ?
C56 C55 H55 119.8 . . ?
C51 C56 H56 119.8 . . ?
C55 C56 C51 120.3(3) . . ?
C55 C56 H56 119.8 . . ?
C58 C57 P5 117.71(19) . . ?
C62 C57 P5 122.69(19) . . ?
C62 C57 C58 119.5(2) . . ?
C57 C58 H58 119.9 . . ?
C59 C58 C57 120.3(2) . . ?
C59 C58 H58 119.9 . . ?
C58 C59 H59 120.1 . . ?
C58 C59 C60 119.8(2) . . ?
C60 C59 H59 120.1 . . ?
C59 C60 H60 119.9 . . ?
C61 C60 C59 120.3(3) . . ?
C61 C60 H60 119.9 . . ?
C60 C61 H61 119.8 . . ?
C60 C61 C62 120.4(3) . . ?
C62 C61 H61 119.8 . . ?
C57 C62 H62 120.2 . . ?
C61 C62 C57 119.7(2) . . ?
C61 C62 H62 120.2 . . ?
C64 C63 P5 119.00(19) . . ?
C64 C63 C68 119.9(2) . . ?
C68 C63 P5 121.05(19) . . ?
C63 C64 H64 119.9 . . ?
C65 C64 C63 120.1(2) . . ?
C65 C64 H64 119.9 . . ?
C64 C65 H65 120.1 . . ?
C64 C65 C66 119.7(2) . . ?
C66 C65 H65 120.1 . . ?
C65 C66 H66 119.8 . . ?
C67 C66 C65 120.4(2) . . ?
C67 C66 H66 119.8 . . ?
C66 C67 H67 119.9 . . ?
C66 C67 C68 120.2(3) . . ?
C68 C67 H67 119.9 . . ?
C63 C68 H68 120.2 . . ?
C67 C68 C63 119.6(3) . . ?
C67 C68 H68 120.2 . . ?
P5 C69 H69A 109.1 . . ?
P5 C69 H69B 109.1 . . ?
H69A C69 H69B 107.8 . . ?
C70 C69 P5 112.62(16) . . ?
C70 C69 H69A 109.1 . . ?
C70 C69 H69B 109.1 . . ?
C69 C70 H70A 109.2 . . ?
C69 C70 H70B 109.2 . . ?
C70 C70 C69 111.9(3) 2_666 . ?
C70 C70 H70A 109.2 2_666 . ?
C70 C70 H70B 109.2 2_666 . ?
H70A C70 H70B 107.9 . . ?
H71A C71 H71B 109.5 . . ?
H71A C71 H71C 109.5 . . ?
H71B C71 H71C 109.5 . . ?
C72 C71 H71A 109.5 . . ?
C72 C71 H71B 109.5 . . ?
C72 C71 H71C 109.5 . . ?
O12 C72 C71 111.6(3) . . ?
O12 C72 H72A 109.3 . . ?
O12 C72 H72B 109.3 . . ?
C71 C72 H72A 109.3 . . ?
C71 C72 H72B 109.3 . . ?
H72A C72 H72B 108.0 . . ?

loop_
_geom_bond_atom_site_label_1
_geom_bond_atom_site_label_2
_geom_bond_distance
_geom_bond_site_symmetry_2
_geom_bond_publ_flag
Dy1 O1 2.2256(16) . ?
Dy1 O3 2.2163(16) . ?
Dy1 O7 2.3333(18) . ?
Dy1 O8 2.3688(19) . ?
Dy1 O9 2.3462(19) . ?
Dy1 O10 2.3693(19) . ?
Dy1 O11 2.3538(19) . ?
P1 O1 1.5134(17) . ?
P1 C1 1.790(3) . ?
P1 C17 1.793(3) . ?
P1 C23 1.797(2) . ?
P2 O2 1.5051(18) . ?
P2 C4 1.798(3) . ?
P2 C5 1.796(2) . ?
P2 C11 1.802(2) . ?
P3 O4 1.4987(18) . ?
P3 C44 1.792(2) . ?
P3 C45 1.793(3) . ?
P3 C51 1.800(3) . ?
P4 O5 1.4981(18) . ?
P4 C29 1.793(3) . ?
P4 C35 1.800(3) . ?
P4 C41 1.785(2) . ?
P5 O3 1.5059(17) . ?
P5 C57 1.795(3) . ?
P5 C63 1.800(2) . ?
P5 C69 1.791(2) . ?
O6 H6A 0.84(3) . ?
O6 H6B 0.80(3) . ?
O7 H7A 0.73(3) . ?
O7 H7B 0.82(3) . ?
O8 H8A 0.76(3) . ?
O8 H8B 0.86(3) . ?
O9 H9A 0.88(3) . ?
O9 H9B 0.84(3) . ?
O10 H10A 0.80(3) . ?
O10 H10B 0.77(3) . ?
O11 H11A 0.89(3) . ?
O11 H11B 0.72(3) . ?
O12 H12A 0.81(3) . ?
O12 C72 1.432(4) . ?
C1 H1A 0.9900 . ?
C1 H1B 0.9900 . ?
C1 C2 1.528(3) . ?
C2 H2A 0.9900 . ?
C2 H2B 0.9900 . ?
C2 C3 1.512(4) . ?
C3 H3A 0.9900 . ?
C3 H3B 0.9900 . ?
C3 C4 1.528(3) . ?
C4 H4A 0.9900 . ?
C4 H4B 0.9900 . ?
C5 C6 1.401(3) . ?
C5 C10 1.391(4) . ?
C6 H6 0.9500 . ?
C6 C7 1.384(4) . ?
C7 H7 0.9500 . ?
C7 C8 1.391(4) . ?
C8 H8 0.9500 . ?
C8 C9 1.382(4) . ?
C9 H9 0.9500 . ?
C9 C10 1.387(4) . ?
C10 H10 0.9500 . ?
C11 C12 1.396(4) . ?
C11 C16 1.390(4) . ?
C12 H12 0.9500 . ?
C12 C13 1.387(4) . ?
C13 H13 0.9500 . ?
C13 C14 1.381(4) . ?
C14 H14 0.9500 . ?
C14 C15 1.383(4) . ?
C15 H15 0.9500 . ?
C15 C16 1.387(4) . ?
C16 H16 0.9500 . ?
C17 C18 1.397(4) . ?
C17 C22 1.403(3) . ?
C18 H18 0.9500 . ?
C18 C19 1.383(4) . ?
C19 H19 0.9500 . ?
C19 C20 1.384(4) . ?
C20 H20 0.9500 . ?
C20 C21 1.376(4) . ?
C21 H21 0.9500 . ?
C21 C22 1.382(4) . ?
C22 H22 0.9500 . ?
C23 C24 1.384(4) . ?
C23 C28 1.393(4) . ?
C24 H24 0.9500 . ?
C24 C25 1.390(3) . ?
C25 H25 0.9500 . ?
C25 C26 1.386(4) . ?
C26 H26 0.9500 . ?
C26 C27 1.369(4) . ?
C27 H27 0.9500 . ?
C27 C28 1.391(4) . ?
C28 H28 0.9500 . ?
C29 C30 1.389(4) . ?
C29 C34 1.401(4) . ?
C30 H30 0.9500 . ?
C30 C31 1.382(4) . ?
C31 H31 0.9500 . ?
C31 C32 1.380(5) . ?
C32 H32 0.9500 . ?
C32 C33 1.383(5) . ?
C33 H33 0.9500 . ?
C33 C34 1.373(4) . ?
C34 H34 0.9500 . ?
C35 C36 1.394(4) . ?
C35 C40 1.387(4) . ?
C36 H36 0.9500 . ?
C36 C37 1.384(4) . ?
C37 H37 0.9500 . ?
C37 C38 1.368(5) . ?
C38 H38 0.9500 . ?
C38 C39 1.382(4) . ?
C39 H39 0.9500 . ?
C39 C40 1.401(4) . ?
C40 H40 0.9500 . ?
C41 H41A 0.9900 . ?
C41 H41B 0.9900 . ?
C41 C42 1.527(3) . ?
C42 H42A 0.9900 . ?
C42 H42B 0.9900 . ?
C42 C43 1.525(3) . ?
C43 H43A 0.9900 . ?
C43 H43B 0.9900 . ?
C43 C44 1.533(4) . ?
C44 H44A 0.9900 . ?
C44 H44B 0.9900 . ?
C45 C46 1.382(4) . ?
C45 C50 1.393(4) . ?
C46 H46 0.9500 . ?
C46 C47 1.385(4) . ?
C47 H47 0.9500 . ?
C47 C48 1.364(5) . ?
C48 H48 0.9500 . ?
C48 C49 1.378(5) . ?
C49 H49 0.9500 . ?
C49 C50 1.381(4) . ?
C50 H50 0.9500 . ?
C51 C52 1.400(4) . ?
C51 C56 1.387(4) . ?
C52 H52 0.9500 . ?
C52 C53 1.384(4) . ?
C53 H53 0.9500 . ?
C53 C54 1.377(4) . ?
C54 H54 0.9500 . ?
C54 C55 1.382(4) . ?
C55 H55 0.9500 . ?
C55 C56 1.385(4) . ?
C56 H56 0.9500 . ?
C57 C58 1.394(3) . ?
C57 C62 1.394(3) . ?
C58 H58 0.9500 . ?
C58 C59 1.383(4) . ?
C59 H59 0.9500 . ?
C59 C60 1.384(4) . ?
C60 H60 0.9500 . ?
C60 C61 1.380(4) . ?
C61 H61 0.9500 . ?
C61 C62 1.384(4) . ?
C62 H62 0.9500 . ?
C63 C64 1.389(3) . ?
C63 C68 1.392(4) . ?
C64 H64 0.9500 . ?
C64 C65 1.384(3) . ?
C65 H65 0.9500 . ?
C65 C66 1.388(4) . ?
C66 H66 0.9500 . ?
C66 C67 1.379(4) . ?
C67 H67 0.9500 . ?
C67 C68 1.387(4) . ?
C68 H68 0.9500 . ?
C69 H69A 0.9900 . ?
C69 H69B 0.9900 . ?
C69 C70 1.533(3) . ?
C70 C70 1.519(5) 2_666 ?
C70 H70A 0.9900 . ?
C70 H70B 0.9900 . ?
C71 H71A 0.9800 . ?
C71 H71B 0.9800 . ?
C71 H71C 0.9800 . ?
C71 C72 1.496(4) . ?
C72 H72A 0.9900 . ?
C72 H72B 0.9900 . ?

loop_
_geom_torsion_atom_site_label_1
_geom_torsion_atom_site_label_2
_geom_torsion_atom_site_label_3
_geom_torsion_atom_site_label_4
_geom_torsion
_geom_torsion_site_symmetry_1
_geom_torsion_site_symmetry_2
_geom_torsion_site_symmetry_3
_geom_torsion_site_symmetry_4
_geom_torsion_publ_flag
P1 C1 C2 C3 178.17(19) . . . . ?
P1 C17 C18 C19 176.2(2) . . . . ?
P1 C17 C22 C21 -175.30(19) . . . . ?
P1 C23 C24 C25 -179.0(2) . . . . ?
P1 C23 C28 C27 179.2(2) . . . . ?
P2 C5 C6 C7 -178.41(19) . . . . ?
P2 C5 C10 C9 177.57(19) . . . . ?
P2 C11 C12 C13 178.4(2) . . . . ?
P2 C11 C16 C15 -178.5(3) . . . . ?
P3 C45 C46 C47 177.3(3) . . . . ?
P3 C45 C50 C49 -176.8(2) . . . . ?
P3 C51 C52 C53 -175.1(2) . . . . ?
P3 C51 C56 C55 174.3(2) . . . . ?
P4 C29 C30 C31 177.5(3) . . . . ?
P4 C29 C34 C33 -176.9(2) . . . . ?
P4 C35 C36 C37 -179.1(2) . . . . ?
P4 C35 C40 C39 179.2(2) . . . . ?
P4 C41 C42 C43 170.16(18) . . . . ?
P5 C57 C58 C59 177.10(19) . . . . ?
P5 C57 C62 C61 -176.4(2) . . . . ?
P5 C63 C64 C65 178.4(2) . . . . ?
P5 C63 C68 C67 -179.1(2) . . . . ?
P5 C69 C70 C70 -179.4(2) . . . 2_666 ?
O1 P1 C1 C2 47.5(2) . . . . ?
O1 P1 C17 C18 144.8(2) . . . . ?
O1 P1 C17 C22 -39.8(2) . . . . ?
O1 P1 C23 C24 -44.5(2) . . . . ?
O1 P1 C23 C28 137.1(2) . . . . ?
O2 P2 C4 C3 68.5(2) . . . . ?
O2 P2 C5 C6 -157.5(2) . . . . ?
O2 P2 C5 C10 24.1(2) . . . . ?
O2 P2 C11 C12 167.7(2) . . . . ?
O2 P2 C11 C16 -14.3(3) . . . . ?
O3 P5 C57 C58 -24.8(2) . . . . ?
O3 P5 C57 C62 152.4(2) . . . . ?
O3 P5 C63 C64 12.8(2) . . . . ?
O3 P5 C63 C68 -168.4(2) . . . . ?
O3 P5 C69 C70 -60.7(2) . . . . ?
O4 P3 C44 C43 -52.8(2) . . . . ?
O4 P3 C45 C46 3.1(3) . . . . ?
O4 P3 C45 C50 179.9(2) . . . . ?
O4 P3 C51 C52 56.6(2) . . . . ?
O4 P3 C51 C56 -117.4(2) . . . . ?
O5 P4 C29 C30 141.1(2) . . . . ?
O5 P4 C29 C34 -41.0(2) . . . . ?
O5 P4 C35 C36 178.4(2) . . . . ?
O5 P4 C35 C40 -0.8(2) . . . . ?
O5 P4 C41 C42 39.8(2) . . . . ?
C1 P1 O1 Dy1 -129.5(6) . . . . ?
C1 P1 C17 C18 -95.1(2) . . . . ?
C1 P1 C17 C22 80.3(2) . . . . ?
C1 P1 C23 C24 -166.9(2) . . . . ?
C1 P1 C23 C28 14.7(3) . . . . ?
C1 C2 C3 C4 -179.5(2) . . . . ?
C2 C3 C4 P2 -68.8(3) . . . . ?
C4 P2 C5 C6 -30.6(2) . . . . ?
C4 P2 C5 C10 150.9(2) . . . . ?
C4 P2 C11 C12 43.0(2) . . . . ?
C4 P2 C11 C16 -139.0(2) . . . . ?
C5 P2 C4 C3 -55.5(2) . . . . ?
C5 P2 C11 C12 -72.2(2) . . . . ?
C5 P2 C11 C16 105.8(2) . . . . ?
C5 C6 C7 C8 0.8(4) . . . . ?
C6 C5 C10 C9 -0.9(4) . . . . ?
C6 C7 C8 C9 -0.7(4) . . . . ?
C7 C8 C9 C10 -0.2(4) . . . . ?
C8 C9 C10 C5 1.0(4) . . . . ?
C10 C5 C6 C7 0.0(4) . . . . ?
C11 P2 C4 C3 -169.86(19) . . . . ?
C11 P2 C5 C6 82.4(2) . . . . ?
C11 P2 C5 C10 -96.1(2) . . . . ?
C11 C12 C13 C14 0.0(4) . . . . ?
C12 C11 C16 C15 -0.5(4) . . . . ?
C12 C13 C14 C15 -0.3(5) . . . . ?
C13 C14 C15 C16 0.3(5) . . . . ?
C14 C15 C16 C11 0.1(5) . . . . ?
C16 C11 C12 C13 0.4(4) . . . . ?
C17 P1 O1 Dy1 -11.5(7) . . . . ?
C17 P1 C1 C2 -72.5(2) . . . . ?
C17 P1 C23 C24 77.5(2) . . . . ?
C17 P1 C23 C28 -100.9(2) . . . . ?
C17 C18 C19 C20 -0.8(4) . . . . ?
C18 C17 C22 C21 0.1(4) . . . . ?
C18 C19 C20 C21 -0.3(4) . . . . ?
C19 C20 C21 C22 1.4(4) . . . . ?
C20 C21 C22 C17 -1.3(4) . . . . ?
C22 C17 C18 C19 0.9(4) . . . . ?
C23 P1 O1 Dy1 109.2(6) . . . . ?
C23 P1 C1 C2 171.21(19) . . . . ?
C23 P1 C17 C18 21.5(2) . . . . ?
C23 P1 C17 C22 -163.13(19) . . . . ?
C23 C24 C25 C26 -0.1(4) . . . . ?
C24 C23 C28 C27 0.8(4) . . . . ?
C24 C25 C26 C27 0.4(4) . . . . ?
C25 C26 C27 C28 -0.2(5) . . . . ?
C26 C27 C28 C23 -0.4(5) . . . . ?
C28 C23 C24 C25 -0.5(4) . . . . ?
C29 P4 C35 C36 56.7(2) . . . . ?
C29 P4 C35 C40 -122.6(2) . . . . ?
C29 P4 C41 C42 164.45(18) . . . . ?
C29 C30 C31 C32 -0.6(5) . . . . ?
C30 C29 C34 C33 1.1(4) . . . . ?
C30 C31 C32 C33 0.8(6) . . . . ?
C31 C32 C33 C34 0.0(5) . . . . ?
C32 C33 C34 C29 -0.9(4) . . . . ?
C34 C29 C30 C31 -0.3(5) . . . . ?
C35 P4 C29 C30 -98.7(3) . . . . ?
C35 P4 C29 C34 79.2(2) . . . . ?
C35 P4 C41 C42 -80.7(2) . . . . ?
C35 C36 C37 C38 0.3(4) . . . . ?
C36 C35 C40 C39 0.0(4) . . . . ?
C36 C37 C38 C39 -0.9(4) . . . . ?
C37 C38 C39 C40 0.9(4) . . . . ?
C38 C39 C40 C35 -0.5(4) . . . . ?
C40 C35 C36 C37 0.1(4) . . . . ?
C41 P4 C29 C30 17.0(3) . . . . ?
C41 P4 C29 C34 -165.1(2) . . . . ?
C41 P4 C35 C36 -60.1(2) . . . . ?
C41 P4 C35 C40 120.7(2) . . . . ?
C41 C42 C43 C44 -175.5(2) . . . . ?
C42 C43 C44 P3 -175.14(18) . . . . ?
C44 P3 C45 C46 -119.2(2) . . . . ?
C44 P3 C45 C50 57.6(3) . . . . ?
C44 P3 C51 C52 -179.3(2) . . . . ?
C44 P3 C51 C56 6.7(3) . . . . ?
C45 P3 C44 C43 68.4(2) . . . . ?
C45 P3 C51 C52 -65.1(2) . . . . ?
C45 P3 C51 C56 120.9(2) . . . . ?
C45 C46 C47 C48 -0.2(6) . . . . ?
C46 C45 C50 C49 0.0(4) . . . . ?
C46 C47 C48 C49 -0.2(6) . . . . ?
C47 C48 C49 C50 0.6(6) . . . . ?
C48 C49 C50 C45 -0.5(5) . . . . ?
C50 C45 C46 C47 0.4(5) . . . . ?
C51 P3 C44 C43 -175.92(18) . . . . ?
C51 P3 C45 C46 124.7(2) . . . . ?
C51 P3 C45 C50 -58.4(3) . . . . ?
C51 C52 C53 C54 0.4(4) . . . . ?
C52 C51 C56 C55 0.4(4) . . . . ?
C52 C53 C54 C55 0.4(4) . . . . ?
C53 C54 C55 C56 -0.8(5) . . . . ?
C54 C55 C56 C51 0.4(5) . . . . ?
C56 C51 C52 C53 -0.8(4) . . . . ?
C57 P5 O3 Dy1 -129.6(5) . . . . ?
C57 P5 C63 C64 -106.3(2) . . . . ?
C57 P5 C63 C68 72.5(2) . . . . ?
C57 P5 C69 C70 59.3(2) . . . . ?
C57 C58 C59 C60 -0.5(4) . . . . ?
C58 C57 C62 C61 0.7(4) . . . . ?
C58 C59 C60 C61 0.7(4) . . . . ?
C59 C60 C61 C62 -0.2(4) . . . . ?
C60 C61 C62 C57 -0.6(4) . . . . ?
C62 C57 C58 C59 -0.2(4) . . . . ?
C63 P5 O3 Dy1 110.5(5) . . . . ?
C63 P5 C57 C58 94.3(2) . . . . ?
C63 P5 C57 C62 -88.5(2) . . . . ?
C63 P5 C69 C70 178.60(18) . . . . ?
C63 C64 C65 C66 0.8(4) . . . . ?
C64 C63 C68 C67 -0.3(4) . . . . ?
C64 C65 C66 C67 -0.4(4) . . . . ?
C65 C66 C67 C68 -0.4(4) . . . . ?
C66 C67 C68 C63 0.7(4) . . . . ?
C68 C63 C64 C65 -0.5(4) . . . . ?
C69 P5 O3 Dy1 -10.0(5) . . . . ?
C69 P5 C57 C58 -147.27(19) . . . . ?
C69 P5 C57 C62 29.9(2) . . . . ?
C69 P5 C63 C64 135.8(2) . . . . ?
C69 P5 C63 C68 -45.4(2) . . . . ?
